data_4020671
loop_
_publ_author_name
'Teh-Chang Chou'
'Ching-Lun Hwa'
'Jin-Ju Lin'
'Kung-Ching Liao'
'Jui-Chang Tseng'

_publ_section_title
;
 Bicyclo[2.2.2]octene-Based "Crab-like" Molecules:
 Synthesis, Complexation, Luminescence Properties,
 and Solid-State Structures
;
_journal_name_full 'Journal of Organic Chemistry'
_journal_page_first 9717
_journal_page_last 9726
_journal_paper_doi 10.1021/jo051006f
_journal_volume 70
_journal_year 2005
_chemical_formula_sum 'C90.5 H90 Ag2 B2 Cl F8 N7 O8'
_chemical_formula_weight 1828.50
_space_group_IT_number 14
_symmetry_cell_setting monoclinic
_symmetry_space_group_name_Hall '-P 2ybc'
_symmetry_space_group_name_H-M 'P 1 21/c 1'
_atom_sites_solution_hydrogens geom
_atom_sites_solution_primary direct
_atom_sites_solution_secondary difmap
_audit_creation_method SHELXL-97
_cell_angle_alpha 90.00
_cell_angle_beta 98.4690(10)
_cell_angle_gamma 90.00
_cell_formula_units_Z 4
_cell_length_a 24.6645(17)
_cell_length_b 17.5336(12)
_cell_length_c 19.8160(14)
_cell_measurement_reflns_used 65
_cell_measurement_temperature 298(2)
_cell_measurement_theta_max 23
_cell_measurement_theta_min -23
_cell_volume 8476.1(10)
_computing_cell_refinement 'BRUKER SMART'
_computing_data_collection 'BRUKER SMART'
_computing_data_reduction 'BRUKER SAINT'
_computing_molecular_graphics Ortep-3
_computing_publication_material 'Wingx publication routines (Farrugia, 1999)'
_computing_structure_refinement 'SHELXL-97 (Sheldrick, 1997)'
_computing_structure_solution 'SHELXS-97 (Sheldrick, 1990)'
_diffrn_ambient_temperature 298(2)
_diffrn_measured_fraction_theta_full 0.978
_diffrn_measured_fraction_theta_max 0.978
_diffrn_measurement_device_type 'Bruker Smart Apex'
_diffrn_measurement_method 'phi-omega scan'
_diffrn_radiation_monochromator graphite
_diffrn_radiation_source 'fine-focus sealed tube'
_diffrn_radiation_type MoK\a
_diffrn_radiation_wavelength 0.71073
_diffrn_reflns_av_R_equivalents 0.0810
_diffrn_reflns_av_sigmaI/netI 0.0917
_diffrn_reflns_limit_h_max 31
_diffrn_reflns_limit_h_min -32
_diffrn_reflns_limit_k_max 22
_diffrn_reflns_limit_k_min -22
_diffrn_reflns_limit_l_max 26
_diffrn_reflns_limit_l_min -26
_diffrn_reflns_number 100212
_diffrn_reflns_theta_full 28.34
_diffrn_reflns_theta_max 28.34
_diffrn_reflns_theta_min 1.43
_diffrn_standards_decay_% 0
_exptl_absorpt_coefficient_mu 0.572
_exptl_absorpt_correction_T_max 0.8293
_exptl_absorpt_correction_T_min 0.7553
_exptl_crystal_colour colorless
_exptl_crystal_density_diffrn 1.433
_exptl_crystal_density_method 'not measured'
_exptl_crystal_description chunky
_exptl_crystal_F_000 3756
_exptl_crystal_size_max 0.52
_exptl_crystal_size_mid 0.42
_exptl_crystal_size_min 0.34
_refine_diff_density_max 2.354
_refine_diff_density_min -1.629
_refine_diff_density_rms 0.085
_refine_ls_extinction_method none
_refine_ls_goodness_of_fit_ref 0.944
_refine_ls_hydrogen_treatment mixed
_refine_ls_matrix_type full
_refine_ls_number_parameters 1088
_refine_ls_number_reflns 20705
_refine_ls_number_restraints 0
_refine_ls_restrained_S_all 0.944
_refine_ls_R_factor_all 0.1466
_refine_ls_R_factor_gt 0.0698
_refine_ls_shift/su_max 0.006
_refine_ls_shift/su_mean 0.000
_refine_ls_structure_factor_coef Fsqd
_refine_ls_weighting_details 'calc w=1/[\s^2^(Fo^2^)+(0.1111P)^2^+0.0000P] where P=(Fo^2^+2Fc^2^)/3'
_refine_ls_weighting_scheme calc
_refine_ls_wR_factor_gt 0.1869
_refine_ls_wR_factor_ref 0.2174
_reflns_number_gt 9586
_reflns_number_total 20705
_reflns_threshold_expression >2sigma(I)
_cod_data_source_file jo051006fsi20050810_110937.cif
_cod_data_source_block compound32
_cod_original_sg_symbol_H-M 'P 21/c'
_cod_original_formula_sum 'C90.50 H90 Ag2 B2 Cl F8 N7 O8'
_cod_database_code 4020671

loop_
_symmetry_equiv_pos_as_xyz
'x, y, z'
'-x, y+1/2, -z+1/2'
'-x, -y, -z'
'x, -y-1/2, z-1/2'

loop_
_atom_site_label
_atom_site_type_symbol
_atom_site_fract_x
_atom_site_fract_y
_atom_site_fract_z
_atom_site_U_iso_or_equiv
_atom_site_adp_type
_atom_site_occupancy
_atom_site_symmetry_multiplicity
_atom_site_calc_flag
_atom_site_refinement_flags
_atom_site_disorder_assembly
_atom_site_disorder_group
Ag1 Ag 0.023339(16) -0.12650(3) 0.08320(2) 0.06220(16) Uani 1 1 d . . .
Ag2 Ag 0.39392(3) 0.51516(3) 0.01743(2) 0.0901(2) Uani 1 1 d . . .
B1 B 0.3002(4) 0.0210(5) 0.0774(4) 0.077(2) Uani 1 1 d . . .
B2 B 0.2328(4) 0.8474(14) 0.7867(17) 0.290(18) Uani 1 1 d . . .
C1 C 0.07852(17) 0.1082(2) 0.2582(2) 0.0327(9) Uani 1 1 d . . .
C2 C 0.15148(17) -0.0156(2) 0.2529(2) 0.0365(10) Uani 1 1 d . . .
H2 H 0.1583 -0.0053 0.2063 0.044 Uiso 1 1 calc R . .
C3 C 0.08915(16) -0.0286(2) 0.2511(2) 0.0350(9) Uani 1 1 d . . .
H3 H 0.0717 -0.0236 0.2035 0.042 Uiso 1 1 calc R . .
C4 C 0.04128(17) 0.1598(2) 0.2243(2) 0.0340(9) Uani 1 1 d . . .
C5 C 0.06534(18) 0.0348(2) 0.2931(2) 0.0370(10) Uani 1 1 d . . .
H5 H 0.0259 0.0286 0.2935 0.044 Uiso 1 1 calc R . .
C6 C 0.15401(18) 0.1822(2) 0.2271(2) 0.0378(10) Uani 1 1 d . . .
C7 C 0.11606(18) 0.2335(2) 0.1929(2) 0.0367(10) Uani 1 1 d . . .
C8 C 0.03896(17) 0.2702(2) 0.0776(2) 0.0363(10) Uani 1 1 d . . .
H8 H 0.0316 0.2166 0.0657 0.044 Uiso 1 1 calc R . .
C9 C 0.0973(2) 0.0368(2) 0.3642(2) 0.0420(11) Uani 1 1 d . . .
H9 H 0.0811 0.0307 0.4034 0.050 Uiso 1 1 calc R . .
C10 C 0.0998(2) 0.3700(3) 0.1772(2) 0.0492(12) Uani 1 1 d . . .
H10 H 0.1177 0.4149 0.1922 0.059 Uiso 1 1 calc R . .
C11 C 0.16881(18) 0.0564(2) 0.2973(2) 0.0390(10) Uani 1 1 d . . .
H11 H 0.2082 0.0666 0.3011 0.047 Uiso 1 1 calc R . .
C12 C 0.12841(19) 0.3035(2) 0.1513(2) 0.0419(11) Uani 1 1 d . . .
H12 H 0.1679 0.3124 0.1540 0.050 Uiso 1 1 calc R . .
C13 C 0.02542(19) 0.2826(2) 0.1514(2) 0.0395(10) Uani 1 1 d . . .
H13 H -0.0137 0.2765 0.1540 0.047 Uiso 1 1 calc R . .
C14 C 0.13448(17) 0.1199(2) 0.2595(2) 0.0360(10) Uani 1 1 d . . .
C15 C 0.06024(18) 0.2233(2) 0.1924(2) 0.0359(10) Uani 1 1 d . . .
C16 C -0.09386(18) -0.1457(3) 0.1264(2) 0.0414(11) Uani 1 1 d . . .
C17 C 0.13103(19) -0.1473(3) 0.2353(3) 0.0477(12) Uani 1 1 d . . .
H17 H 0.1378 -0.2012 0.2468 0.057 Uiso 1 1 calc R . .
C18 C 0.10103(18) 0.2845(2) 0.0769(2) 0.0394(10) Uani 1 1 d . . .
H18 H 0.1173 0.2371 0.0628 0.047 Uiso 1 1 calc R . .
C19 C 0.1504(2) 0.0478(2) 0.3658(2) 0.0460(12) Uani 1 1 d . . .
H19 H 0.1747 0.0501 0.4064 0.055 Uiso 1 1 calc R . .
C20 C 0.0519(2) 0.3108(3) -0.0324(2) 0.0473(12) Uani 1 1 d . . .
H20 H 0.0426 0.3444 -0.0719 0.057 Uiso 1 1 calc R . .
C21 C 0.17578(19) -0.0958(3) 0.2744(2) 0.0458(11) Uani 1 1 d . . .
H21 H 0.2131 -0.1050 0.2647 0.055 Uiso 1 1 calc R . .
C22 C 0.0472(2) 0.3596(3) 0.1771(2) 0.0465(12) Uani 1 1 d . . .
H22 H 0.0248 0.3968 0.1919 0.056 Uiso 1 1 calc R . .
C23 C 0.08552(19) -0.1145(2) 0.2718(2) 0.0435(11) Uani 1 1 d . . .
H23 H 0.0494 -0.1383 0.2600 0.052 Uiso 1 1 calc R . .
C24 C 0.0804(2) -0.1550(3) -0.0435(3) 0.0582(14) Uani 1 1 d . . .
H24 H 0.0457 -0.1404 -0.0642 0.070 Uiso 1 1 calc R . .
C25 C -0.0384(2) 0.1739(3) 0.2771(3) 0.0573(14) Uani 1 1 d . . .
H25A H -0.0205 0.1495 0.3177 0.086 Uiso 1 1 calc R . .
H25B H -0.0768 0.1619 0.2708 0.086 Uiso 1 1 calc R . .
H25C H -0.0336 0.2281 0.2812 0.086 Uiso 1 1 calc R . .
C26 C -0.0575(2) -0.0260(3) 0.1486(3) 0.0534(13) Uani 1 1 d . . .
H26 H -0.0282 0.0074 0.1495 0.064 Uiso 1 1 calc R . .
C27 C 0.0202(3) 0.4030(3) 0.0325(3) 0.0566(14) Uani 1 1 d . . .
H27 H -0.0063 0.4385 0.0401 0.068 Uiso 1 1 calc R . .
C28 C 0.1001(2) 0.3438(3) 0.0179(2) 0.0455(11) Uani 1 1 d . . .
H28 H 0.1347 0.3495 -0.0004 0.055 Uiso 1 1 calc R . .
C29 C 0.0728(3) 0.4169(3) 0.0330(2) 0.0558(14) Uani 1 1 d . . .
H29 H 0.0900 0.4639 0.0413 0.067 Uiso 1 1 calc R . .
C30 C -0.1420(2) -0.1216(3) 0.1455(3) 0.0535(13) Uani 1 1 d . . .
H30 H -0.1712 -0.1554 0.1444 0.064 Uiso 1 1 calc R . .
C31 C 0.1423(2) -0.1715(3) 0.0537(3) 0.0561(13) Uani 1 1 d . . .
C32 C 0.0107(2) 0.3191(3) 0.0172(2) 0.0472(12) Uani 1 1 d . . .
H32 H -0.0271 0.3047 -0.0006 0.057 Uiso 1 1 calc R . .
C33 C 0.0877(2) 0.2266(3) -0.1070(3) 0.0528(13) Uani 1 1 d . . .
H33A H 0.1237 0.2487 -0.0932 0.063 Uiso 1 1 calc R . .
H33B H 0.0699 0.2548 -0.1463 0.063 Uiso 1 1 calc R . .
C34 C -0.1476(2) -0.0473(3) 0.1665(3) 0.0628(15) Uani 1 1 d . . .
H34 H -0.1805 -0.0303 0.1790 0.075 Uiso 1 1 calc R . .
C35 C 0.1126(2) -0.1262(3) 0.3437(3) 0.0525(13) Uani 1 1 d . . .
H35 H 0.0949 -0.1380 0.3808 0.063 Uiso 1 1 calc R . .
C36 C 0.1659(2) -0.1167(3) 0.3454(3) 0.0561(14) Uani 1 1 d . . .
H36 H 0.1925 -0.1220 0.3835 0.067 Uiso 1 1 calc R . .
C37 C 0.1816(2) -0.1906(4) 0.0142(3) 0.0736(18) Uani 1 1 d . . .
H37 H 0.2171 -0.2013 0.0348 0.088 Uiso 1 1 calc R . .
C38 C -0.1040(2) 0.0006(3) 0.1684(3) 0.0589(14) Uani 1 1 d . . .
H38 H -0.1062 0.0507 0.1831 0.071 Uiso 1 1 calc R . .
C39 C 0.1688(3) -0.1940(4) -0.0545(3) 0.0794(18) Uani 1 1 d . . .
H39 H 0.1950 -0.2083 -0.0813 0.095 Uiso 1 1 calc R . .
C40 C 0.2347(2) 0.1600(4) 0.1814(3) 0.0735(17) Uani 1 1 d . . .
H40A H 0.2292 0.1059 0.1832 0.110 Uiso 1 1 calc R . .
H40B H 0.2732 0.1709 0.1888 0.110 Uiso 1 1 calc R . .
H40C H 0.2188 0.1789 0.1374 0.110 Uiso 1 1 calc R . .
C41 C 0.1170(3) -0.1762(3) -0.0838(3) 0.0665(15) Uani 1 1 d . . .
H41 H 0.1071 -0.1787 -0.1309 0.080 Uiso 1 1 calc R . .
C42 C 0.1587(2) -0.1697(4) 0.1294(3) 0.083(2) Uani 1 1 d . . .
H42A H 0.1654 -0.2214 0.1458 0.099 Uiso 1 1 calc R . .
H42B H 0.1927 -0.1414 0.1400 0.099 Uiso 1 1 calc R . .
C43 C 0.55906(18) 0.7295(3) 0.1665(2) 0.0410(10) Uani 1 1 d . . .
C44 C 0.50825(17) 0.7634(3) 0.1520(2) 0.0424(11) Uani 1 1 d . . .
C45 C 0.60149(17) 0.7547(3) 0.1337(2) 0.0418(11) Uani 1 1 d . . .
C46 C 0.54214(18) 0.8495(3) 0.0736(2) 0.0425(11) Uani 1 1 d . . .
C47 C 0.40674(17) 0.7813(3) 0.0655(2) 0.0436(11) Uani 1 1 d . . .
H47 H 0.4204 0.7664 0.0234 0.052 Uiso 1 1 calc R . .
C48 C 0.59343(17) 0.8142(2) 0.0875(2) 0.0409(10) Uani 1 1 d . . .
C49 C 0.69078(18) 0.8441(3) 0.1127(3) 0.0493(12) Uani 1 1 d . . .
H49 H 0.7124 0.8877 0.1175 0.059 Uiso 1 1 calc R . .
C50 C 0.44073(18) 0.8526(3) 0.0953(3) 0.0452(11) Uani 1 1 d . . .
H50 H 0.4356 0.8968 0.0648 0.054 Uiso 1 1 calc R . .
C51 C 0.66151(18) 0.6897(3) 0.0669(2) 0.0439(11) Uani 1 1 d . . .
H51 H 0.6306 0.6546 0.0551 0.053 Uiso 1 1 calc R . .
C52 C 0.65381(18) 0.7576(3) 0.0158(2) 0.0427(11) Uani 1 1 d . . .
H52 H 0.6203 0.7477 -0.0163 0.051 Uiso 1 1 calc R . .
C53 C 0.45652(18) 0.7406(3) 0.1807(2) 0.0472(12) Uani 1 1 d . . .
H53 H 0.4635 0.7006 0.2155 0.057 Uiso 1 1 calc R . .
C54 C 0.65927(17) 0.7207(3) 0.1401(2) 0.0433(11) Uani 1 1 d . . .
H54 H 0.6652 0.6804 0.1747 0.052 Uiso 1 1 calc R . .
C55 C 0.3416(2) 0.6044(3) -0.1137(3) 0.0505(12) Uani 1 1 d . . .
C56 C 0.41737(18) 0.7134(3) 0.1164(2) 0.0435(11) Uani 1 1 d . . .
H56 H 0.4360 0.6730 0.0945 0.052 Uiso 1 1 calc R . .
C57 C 0.42713(19) 0.8697(3) 0.1647(3) 0.0540(13) Uani 1 1 d . . .
H57 H 0.4139 0.9170 0.1760 0.065 Uiso 1 1 calc R . .
C58 C 0.31844(19) 0.8029(3) 0.1146(3) 0.0602(15) Uani 1 1 d . . .
H58 H 0.3005 0.8478 0.1229 0.072 Uiso 1 1 calc R . .
C59 C 0.49962(17) 0.8230(3) 0.1056(2) 0.0415(11) Uani 1 1 d . . .
C60 C 0.3308(2) 0.6975(3) 0.0493(3) 0.0544(13) Uani 1 1 d . . .
H60 H 0.2913 0.6881 0.0452 0.065 Uiso 1 1 calc R . .
C61 C 0.64419(17) 0.8332(3) 0.0547(2) 0.0453(11) Uani 1 1 d . . .
H61 H 0.6387 0.8775 0.0244 0.054 Uiso 1 1 calc R . .
C62 C 0.69820(18) 0.7863(3) 0.1560(3) 0.0500(12) Uani 1 1 d . . .
H62 H 0.7256 0.7863 0.1936 0.060 Uiso 1 1 calc R . .
C63 C 0.34260(18) 0.7841(3) 0.0498(3) 0.0504(12) Uani 1 1 d . . .
H63 H 0.3271 0.8121 0.0086 0.061 Uiso 1 1 calc R . .
C64 C 0.71382(19) 0.6502(3) 0.0492(3) 0.0511(13) Uani 1 1 d . . .
H64 H 0.7194 0.5976 0.0655 0.061 Uiso 1 1 calc R . .
C65 C 0.70332(19) 0.7477(3) -0.0246(3) 0.0522(13) Uani 1 1 d . . .
H65 H 0.7000 0.7740 -0.0687 0.063 Uiso 1 1 calc R . .
C66 C 0.35820(19) 0.6849(3) 0.1228(3) 0.0519(13) Uani 1 1 d . . .
H66 H 0.3558 0.6330 0.1404 0.062 Uiso 1 1 calc R . .
C67 C 0.3241(2) 0.6161(3) -0.1823(3) 0.0537(13) Uani 1 1 d . . .
H67 H 0.3059 0.6609 -0.1970 0.064 Uiso 1 1 calc R . .
C68 C 0.43509(19) 0.8134(3) 0.2087(3) 0.0541(13) Uani 1 1 d . . .
H68 H 0.4282 0.8177 0.2534 0.065 Uiso 1 1 calc R . .
C69 C 0.3335(2) 0.5614(4) -0.2287(3) 0.0644(15) Uani 1 1 d . . .
H69 H 0.3205 0.5676 -0.2748 0.077 Uiso 1 1 calc R . .
C70 C 0.76247(19) 0.7022(3) 0.0665(3) 0.0569(14) Uani 1 1 d . . .
H70 H 0.7914 0.6954 0.1018 0.068 Uiso 1 1 calc R . .
C71 C 0.75666(19) 0.7597(3) 0.0222(3) 0.0548(13) Uani 1 1 d . . .
H71 H 0.7810 0.7999 0.0204 0.066 Uiso 1 1 calc R . .
C72 C 0.3801(2) 0.4901(3) -0.1374(3) 0.0599(14) Uani 1 1 d . . .
H72 H 0.4002 0.4470 -0.1222 0.072 Uiso 1 1 calc R . .
C73 C 0.3273(2) 0.7449(3) 0.1562(3) 0.0605(14) Uani 1 1 d . . .
H73 H 0.3163 0.7413 0.1990 0.073 Uiso 1 1 calc R . .
C74 C 0.7056(2) 0.6598(3) -0.0275(3) 0.0653(16) Uani 1 1 d . . .
H74 H 0.7380 0.6427 -0.0465 0.078 Uiso 1 1 calc R . .
C75 C 0.3625(2) 0.4972(3) -0.2056(3) 0.0594(14) Uani 1 1 d . . .
H75 H 0.3700 0.4595 -0.2360 0.071 Uiso 1 1 calc R . .
C76 C 0.3268(3) 0.6635(4) -0.0652(3) 0.0750(18) Uani 1 1 d . . .
H76A H 0.3359 0.7135 -0.0812 0.090 Uiso 1 1 calc R . .
H76B H 0.2876 0.6620 -0.0647 0.090 Uiso 1 1 calc R . .
C77 C 0.4631(3) 0.5176(3) 0.1587(3) 0.0649(15) Uani 1 1 d . . .
H77 H 0.4840 0.5491 0.1350 0.078 Uiso 1 1 calc R . .
C78 C 0.4796(3) 0.5065(4) 0.2261(3) 0.0770(18) Uani 1 1 d . . .
H78 H 0.5108 0.5312 0.2477 0.092 Uiso 1 1 calc R . .
C79 C 0.4514(3) 0.4606(4) 0.2617(3) 0.0818(19) Uani 1 1 d . . .
H79 H 0.4623 0.4525 0.3081 0.098 Uiso 1 1 calc R . .
C80 C 0.5825(3) 0.6929(4) 0.2809(3) 0.085(2) Uani 1 1 d . . .
H80A H 0.6164 0.7204 0.2852 0.127 Uiso 1 1 calc R . .
H80B H 0.5865 0.6494 0.3107 0.127 Uiso 1 1 calc R . .
H80C H 0.5542 0.7256 0.2931 0.127 Uiso 1 1 calc R . .
C81 C 0.3894(2) 0.4388(4) 0.1590(3) 0.0669(15) Uani 1 1 d . . .
C82 C 0.5252(3) 0.9017(4) -0.0373(3) 0.089(2) Uani 1 1 d . . .
H82A H 0.5545 0.8719 -0.0506 0.133 Uiso 1 1 calc R . .
H82B H 0.5230 0.9497 -0.0608 0.133 Uiso 1 1 calc R . .
H82C H 0.4912 0.8747 -0.0488 0.133 Uiso 1 1 calc R . .
C83 C 0.4055(3) 0.4253(4) 0.2270(4) 0.085(2) Uani 1 1 d . . .
H83 H 0.3852 0.3921 0.2502 0.102 Uiso 1 1 calc R . .
C84 C 0.6605(3) 0.5973(6) -0.1220(4) 0.118(3) Uani 1 1 d . . .
H84A H 0.6899 0.5601 -0.1181 0.142 Uiso 1 1 calc R . .
H84B H 0.6708 0.6390 -0.1498 0.142 Uiso 1 1 calc R . .
C85 C 0.3594(4) 0.9449(5) 0.8841(5) 0.128(3) Uani 1 1 d . . .
H85A H 0.3868 0.9815 0.9017 0.193 Uiso 1 1 calc R . .
H85B H 0.3365 0.9341 0.9182 0.193 Uiso 1 1 calc R . .
H85C H 0.3374 0.9652 0.8442 0.193 Uiso 1 1 calc R . .
C86 C 0.3853(4) 0.8764(6) 0.8669(5) 0.116(3) Uani 1 1 d . . .
C87 C 0.5056(4) 0.3265(5) 0.0917(4) 0.122(3) Uani 1 1 d . . .
H87A H 0.5129 0.3614 0.1293 0.183 Uiso 1 1 calc R . .
H87B H 0.5367 0.2940 0.0908 0.183 Uiso 1 1 calc R . .
H87C H 0.4741 0.2961 0.0970 0.183 Uiso 1 1 calc R . .
C88 C 0.4949(3) 0.3691(4) 0.0283(4) 0.0754(18) Uani 1 1 d . . .
C89 C 0.1429(3) 0.0403(4) 0.0341(4) 0.090(2) Uani 1 1 d . . .
H89A H 0.1675 0.0212 0.0725 0.135 Uiso 1 1 calc R . .
H89B H 0.1550 0.0897 0.0217 0.135 Uiso 1 1 calc R . .
H89C H 0.1425 0.0060 -0.0037 0.135 Uiso 1 1 calc R . .
C90 C 0.0886(3) 0.0461(3) 0.0520(3) 0.0670(16) Uani 1 1 d . . .
F1 F 0.2697(2) 0.0726(3) 0.0374(3) 0.1388(19) Uani 1 1 d . . .
F2 F 0.3373(3) 0.0616(4) 0.1211(3) 0.190(3) Uani 1 1 d . . .
F3 F 0.26635(18) -0.0176(2) 0.1152(2) 0.1023(13) Uani 1 1 d . . .
F4 F 0.3294(3) -0.0241(3) 0.0440(3) 0.155(2) Uani 1 1 d . . .
F5 F 0.1901(9) 0.8331(12) 0.7445(12) 0.565(19) Uani 1 1 d . . .
F6 F 0.1944(9) 0.8753(9) 0.7955(10) 0.498(16) Uani 1 1 d . . .
F7 F 0.2491(3) 0.7894(5) 0.8065(7) 0.321(8) Uani 1 1 d . . .
F8 F 0.2588(3) 0.8904(4) 0.7497(4) 0.210(3) Uani 1 1 d . . .
N1 N 0.36989(17) 0.5420(2) -0.0910(2) 0.0542(11) Uani 1 1 d . . .
N2 N 0.4189(2) 0.4860(3) 0.1249(2) 0.0613(12) Uani 1 1 d . . .
N3 N 0.09102(16) -0.1535(2) 0.0254(2) 0.0497(10) Uani 1 1 d . . .
N4 N -0.05096(15) -0.0981(2) 0.12744(19) 0.0443(9) Uani 1 1 d . . .
N5 N 0.0464(3) 0.0485(4) 0.0644(4) 0.118(2) Uani 1 1 d . . .
N6 N 0.4868(3) 0.4044(4) -0.0187(4) 0.112(2) Uani 1 1 d . . .
N7 N 0.4053(4) 0.8232(6) 0.8529(6) 0.178(4) Uani 1 1 d . . .
O1 O 0.65754(15) 0.6239(2) -0.0615(2) 0.0803(13) Uani 1 1 d . . .
O2 O 0.35416(13) 0.65273(19) 0.00167(18) 0.0560(9) Uani 1 1 d . . .
O3 O 0.56795(13) 0.66818(18) 0.21249(17) 0.0506(8) Uani 1 1 d . . .
O4 O 0.53509(13) 0.91442(18) 0.03311(19) 0.0542(9) Uani 1 1 d . . .
O5 O 0.20967(12) 0.19558(18) 0.23206(16) 0.0468(8) Uani 1 1 d . . .
O6 O -0.01503(12) 0.14740(16) 0.21987(15) 0.0410(7) Uani 1 1 d . . .
O7 O 0.11947(13) -0.13671(18) 0.16350(17) 0.0500(8) Uani 1 1 d . . .
O8 O 0.05669(14) 0.23349(17) -0.05342(15) 0.0500(8) Uani 1 1 d . . .
Cl1 Cl 0.7780(3) 0.4607(3) 0.9585(3) 0.171(2) Uani 0.50 1 d P . .
Cl2 Cl 0.8699(3) 0.3801(3) 0.9346(5) 0.222(4) Uani 0.50 1 d P . .
C91 C 0.8128(7) 0.4094(10) 0.9051(11) 0.128(6) Uani 0.50 1 d P . .
H91A H 0.7905 0.3658 0.8887 0.154 Uiso 0.50 1 calc PR . .
H91B H 0.8165 0.4410 0.8659 0.154 Uiso 0.50 1 calc PR . .

loop_
_atom_site_aniso_label
_atom_site_aniso_U_11
_atom_site_aniso_U_22
_atom_site_aniso_U_33
_atom_site_aniso_U_23
_atom_site_aniso_U_13
_atom_site_aniso_U_12
Ag1 0.0399(2) 0.0668(3) 0.0823(3) -0.0033(2) 0.0168(2) 0.00208(19)
Ag2 0.1273(5) 0.0873(4) 0.0503(3) 0.0065(2) -0.0043(3) 0.0335(3)
B1 0.086(5) 0.066(5) 0.079(5) 0.002(4) 0.016(5) 0.010(4)
B2 0.033(5) 0.26(2) 0.59(5) 0.29(3) 0.082(12) 0.031(8)
C1 0.036(2) 0.029(2) 0.034(2) -0.0020(17) 0.0082(18) -0.0026(17)
C2 0.036(2) 0.034(2) 0.039(2) 0.0006(19) 0.0058(19) -0.0006(18)
C3 0.034(2) 0.033(2) 0.038(2) -0.0010(18) 0.0043(18) 0.0004(18)
C4 0.035(2) 0.035(2) 0.032(2) -0.0034(19) 0.0058(18) -0.0035(19)
C5 0.041(2) 0.029(2) 0.042(3) 0.0007(19) 0.011(2) -0.0018(18)
C6 0.041(2) 0.038(2) 0.034(2) -0.0045(19) 0.0028(19) -0.007(2)
C7 0.043(2) 0.034(2) 0.033(2) -0.0013(18) 0.0056(19) -0.0068(19)
C8 0.046(3) 0.027(2) 0.036(2) -0.0010(18) 0.0055(19) 0.0043(18)
C9 0.058(3) 0.033(2) 0.037(3) 0.0017(19) 0.014(2) 0.000(2)
C10 0.079(4) 0.031(3) 0.038(3) -0.004(2) 0.011(2) -0.010(2)
C11 0.036(2) 0.041(3) 0.039(2) -0.001(2) -0.0003(19) -0.0016(19)
C12 0.047(3) 0.037(3) 0.041(3) 0.006(2) 0.006(2) -0.011(2)
C13 0.046(3) 0.032(2) 0.042(3) 0.005(2) 0.012(2) 0.0034(19)
C14 0.040(2) 0.034(2) 0.032(2) -0.0027(18) 0.0016(19) -0.0030(19)
C15 0.047(3) 0.029(2) 0.032(2) -0.0030(18) 0.0073(19) -0.0004(19)
C16 0.042(3) 0.048(3) 0.034(2) 0.001(2) 0.004(2) -0.002(2)
C17 0.050(3) 0.037(3) 0.055(3) -0.001(2) 0.006(2) 0.006(2)
C18 0.052(3) 0.029(2) 0.039(2) -0.0007(19) 0.014(2) -0.004(2)
C19 0.064(3) 0.036(3) 0.035(3) 0.001(2) -0.003(2) 0.000(2)
C20 0.072(3) 0.033(3) 0.037(3) 0.006(2) 0.012(2) 0.005(2)
C21 0.041(3) 0.043(3) 0.052(3) 0.001(2) 0.001(2) 0.005(2)
C22 0.070(3) 0.034(3) 0.039(3) -0.002(2) 0.017(2) 0.003(2)
C23 0.046(3) 0.031(2) 0.053(3) -0.001(2) 0.006(2) -0.004(2)
C24 0.043(3) 0.061(3) 0.066(4) 0.002(3) -0.009(3) -0.003(2)
C25 0.046(3) 0.069(4) 0.062(3) -0.002(3) 0.022(3) 0.007(3)
C26 0.051(3) 0.044(3) 0.066(3) -0.007(3) 0.009(3) -0.005(2)
C27 0.085(4) 0.041(3) 0.047(3) 0.008(2) 0.017(3) 0.012(3)
C28 0.062(3) 0.036(3) 0.041(3) 0.003(2) 0.016(2) -0.003(2)
C29 0.097(5) 0.029(3) 0.041(3) 0.006(2) 0.013(3) -0.003(3)
C30 0.044(3) 0.065(3) 0.053(3) -0.004(3) 0.011(2) -0.005(3)
C31 0.050(3) 0.060(3) 0.056(3) -0.015(3) -0.003(3) 0.010(3)
C32 0.059(3) 0.041(3) 0.041(3) 0.008(2) 0.006(2) 0.006(2)
C33 0.054(3) 0.050(3) 0.057(3) -0.002(2) 0.019(3) -0.009(2)
C34 0.057(3) 0.072(4) 0.061(4) -0.009(3) 0.015(3) 0.015(3)
C35 0.075(4) 0.033(3) 0.050(3) 0.008(2) 0.012(3) 0.004(2)
C36 0.077(4) 0.036(3) 0.051(3) 0.009(2) -0.007(3) 0.010(3)
C37 0.051(3) 0.098(5) 0.068(4) -0.022(3) -0.002(3) 0.026(3)
C38 0.066(4) 0.044(3) 0.067(4) -0.004(3) 0.012(3) 0.005(3)
C39 0.071(4) 0.103(5) 0.067(4) -0.016(4) 0.019(3) 0.011(4)
C40 0.048(3) 0.098(5) 0.078(4) -0.006(4) 0.024(3) -0.009(3)
C41 0.072(4) 0.071(4) 0.055(3) -0.005(3) 0.006(3) -0.001(3)
C42 0.058(4) 0.120(5) 0.067(4) -0.018(4) 0.001(3) 0.039(4)
C43 0.043(3) 0.040(3) 0.039(3) 0.002(2) 0.002(2) 0.002(2)
C44 0.033(2) 0.049(3) 0.045(3) -0.008(2) 0.005(2) 0.000(2)
C45 0.032(2) 0.045(3) 0.046(3) -0.001(2) 0.000(2) 0.006(2)
C46 0.040(2) 0.038(3) 0.049(3) 0.000(2) 0.005(2) 0.003(2)
C47 0.034(2) 0.046(3) 0.050(3) -0.007(2) 0.002(2) 0.008(2)
C48 0.036(2) 0.037(2) 0.049(3) -0.001(2) 0.002(2) 0.0028(19)
C49 0.032(2) 0.044(3) 0.069(3) -0.006(3) -0.001(2) 0.000(2)
C50 0.037(2) 0.037(3) 0.061(3) -0.005(2) 0.005(2) 0.007(2)
C51 0.031(2) 0.036(2) 0.065(3) 0.001(2) 0.008(2) 0.0005(19)
C52 0.032(2) 0.046(3) 0.051(3) 0.000(2) 0.008(2) 0.003(2)
C53 0.041(3) 0.051(3) 0.049(3) 0.002(2) 0.008(2) 0.002(2)
C54 0.035(2) 0.041(3) 0.054(3) 0.010(2) 0.006(2) 0.010(2)
C55 0.042(3) 0.045(3) 0.061(3) -0.002(2) -0.004(2) -0.001(2)
C56 0.039(2) 0.040(3) 0.052(3) -0.007(2) 0.008(2) 0.002(2)
C57 0.034(2) 0.053(3) 0.074(4) -0.020(3) 0.005(2) 0.001(2)
C58 0.030(2) 0.062(4) 0.089(4) -0.024(3) 0.009(3) 0.002(2)
C59 0.031(2) 0.042(3) 0.050(3) -0.007(2) 0.003(2) 0.0060(19)
C60 0.037(3) 0.054(3) 0.072(4) -0.013(3) 0.007(2) -0.003(2)
C61 0.035(2) 0.042(3) 0.059(3) 0.009(2) 0.005(2) 0.004(2)
C62 0.035(2) 0.054(3) 0.058(3) -0.006(3) -0.004(2) 0.004(2)
C63 0.033(2) 0.050(3) 0.065(3) -0.006(2) -0.005(2) 0.002(2)
C64 0.040(3) 0.037(3) 0.078(4) -0.004(2) 0.014(2) 0.004(2)
C65 0.042(3) 0.057(3) 0.060(3) 0.003(3) 0.015(2) 0.001(2)
C66 0.040(3) 0.044(3) 0.072(4) -0.003(3) 0.009(2) -0.006(2)
C67 0.045(3) 0.053(3) 0.061(3) 0.006(3) 0.000(3) 0.001(2)
C68 0.036(3) 0.071(4) 0.056(3) -0.023(3) 0.010(2) -0.002(2)
C69 0.058(3) 0.090(4) 0.044(3) 0.012(3) 0.006(3) -0.003(3)
C70 0.032(3) 0.055(3) 0.084(4) 0.000(3) 0.010(3) 0.007(2)
C71 0.035(3) 0.054(3) 0.077(4) 0.002(3) 0.016(2) -0.001(2)
C72 0.071(4) 0.048(3) 0.061(4) 0.006(3) 0.012(3) 0.001(3)
C73 0.042(3) 0.070(4) 0.071(4) -0.015(3) 0.013(3) -0.013(3)
C74 0.044(3) 0.064(4) 0.092(5) -0.023(3) 0.021(3) -0.002(3)
C75 0.071(4) 0.061(4) 0.048(3) -0.004(3) 0.015(3) 0.004(3)
C76 0.076(4) 0.071(4) 0.069(4) -0.006(3) -0.019(3) 0.025(3)
C77 0.072(4) 0.054(3) 0.066(4) 0.012(3) 0.003(3) 0.004(3)
C78 0.077(4) 0.080(4) 0.068(4) 0.007(3) -0.008(3) 0.003(3)
C79 0.093(5) 0.087(5) 0.060(4) 0.014(4) -0.008(4) 0.011(4)
C80 0.114(5) 0.091(5) 0.048(4) 0.011(3) 0.008(3) 0.023(4)
C81 0.064(4) 0.074(4) 0.063(4) -0.012(3) 0.012(3) -0.001(3)
C82 0.104(5) 0.081(5) 0.075(5) 0.020(4) -0.010(4) 0.021(4)
C83 0.106(6) 0.070(4) 0.084(5) 0.018(4) 0.033(4) -0.001(4)
C84 0.081(5) 0.171(8) 0.108(6) -0.039(6) 0.027(5) -0.041(5)
C85 0.129(7) 0.110(7) 0.152(9) -0.009(6) 0.039(6) -0.001(6)
C86 0.108(7) 0.110(7) 0.118(7) -0.013(6) -0.021(5) 0.015(6)
C87 0.155(8) 0.112(7) 0.098(6) 0.036(5) 0.015(5) 0.040(6)
C88 0.066(4) 0.077(5) 0.085(5) -0.014(4) 0.017(4) 0.006(3)
C89 0.072(4) 0.107(6) 0.089(5) 0.013(4) 0.002(4) -0.016(4)
C90 0.076(4) 0.058(4) 0.066(4) 0.000(3) 0.008(3) -0.007(3)
F1 0.120(4) 0.125(4) 0.173(5) 0.090(4) 0.027(3) 0.016(3)
F2 0.152(5) 0.260(8) 0.157(5) -0.040(5) 0.019(4) -0.074(5)
F3 0.116(3) 0.088(3) 0.108(3) 0.036(2) 0.033(3) 0.017(2)
F4 0.213(6) 0.120(4) 0.154(5) 0.003(3) 0.102(5) 0.054(4)
F5 0.52(3) 0.46(3) 0.61(3) 0.10(2) -0.29(3) -0.35(2)
F6 0.59(3) 0.408(19) 0.61(3) 0.262(18) 0.46(3) 0.39(2)
F7 0.144(6) 0.239(9) 0.61(2) 0.240(12) 0.153(9) 0.098(6)
F8 0.171(6) 0.223(7) 0.235(8) 0.046(6) 0.023(6) -0.058(6)
N1 0.060(3) 0.049(3) 0.052(3) 0.002(2) 0.006(2) 0.005(2)
N2 0.070(3) 0.058(3) 0.053(3) 0.000(2) 0.002(2) 0.014(2)
N3 0.041(2) 0.048(2) 0.059(3) -0.007(2) 0.003(2) 0.0005(18)
N4 0.038(2) 0.045(2) 0.048(2) -0.0023(18) 0.0015(17) 0.0002(18)
N5 0.092(5) 0.130(6) 0.140(6) -0.011(5) 0.044(5) -0.005(4)
N6 0.125(6) 0.129(6) 0.080(4) 0.013(4) 0.013(4) 0.015(5)
N7 0.169(9) 0.138(8) 0.206(10) -0.043(7) -0.040(7) 0.043(7)
O1 0.055(2) 0.099(3) 0.090(3) -0.051(3) 0.021(2) -0.009(2)
O2 0.051(2) 0.055(2) 0.059(2) -0.0152(17) -0.0054(17) 0.0082(16)
O3 0.053(2) 0.048(2) 0.051(2) 0.0064(16) 0.0084(16) 0.0071(16)
O4 0.053(2) 0.0395(19) 0.069(2) 0.0097(17) 0.0058(18) 0.0112(15)
O5 0.0364(17) 0.0508(19) 0.052(2) -0.0005(16) 0.0029(15) -0.0139(15)
O6 0.0390(17) 0.0400(17) 0.0449(18) 0.0015(14) 0.0093(14) -0.0016(13)
O7 0.0494(19) 0.049(2) 0.051(2) -0.0106(16) 0.0055(16) 0.0102(15)
O8 0.071(2) 0.0416(19) 0.0399(18) -0.0043(14) 0.0171(16) -0.0064(16)
Cl1 0.213(6) 0.129(4) 0.156(5) -0.035(4) -0.018(5) -0.033(4)
Cl2 0.196(7) 0.108(4) 0.324(11) -0.009(5) -0.094(7) -0.014(4)
C91 0.107(13) 0.106(13) 0.170(19) -0.017(13) 0.016(13) -0.011(11)

loop_
_atom_type_symbol
_atom_type_description
_atom_type_scat_dispersion_real
_atom_type_scat_dispersion_imag
_atom_type_scat_source
C C 0.0033 0.0016 'International Tables Vol C Tables 4.2.6.8 and 6.1.1.4'
H H 0.0000 0.0000 'International Tables Vol C Tables 4.2.6.8 and 6.1.1.4'
B B 0.0013 0.0007 'International Tables Vol C Tables 4.2.6.8 and 6.1.1.4'
N N 0.0061 0.0033 'International Tables Vol C Tables 4.2.6.8 and 6.1.1.4'
O O 0.0106 0.0060 'International Tables Vol C Tables 4.2.6.8 and 6.1.1.4'
F F 0.0171 0.0103 'International Tables Vol C Tables 4.2.6.8 and 6.1.1.4'
Ag Ag -0.8971 1.1015 'International Tables Vol C Tables 4.2.6.8 and 6.1.1.4'
Cl Cl 0.1484 0.1585 'International Tables Vol C Tables 4.2.6.8 and 6.1.1.4'

loop_
_geom_angle_atom_site_label_1
_geom_angle_atom_site_label_2
_geom_angle_atom_site_label_3
_geom_angle
_geom_angle_site_symmetry_1
_geom_angle_site_symmetry_3
_geom_angle_publ_flag
N4 Ag1 N3 172.34(14) . . ?
N2 Ag2 N1 178.63(16) . . ?
F4 B1 F1 113.9(7) . . ?
F4 B1 F2 105.5(8) . . ?
F1 B1 F2 106.6(7) . . ?
F4 B1 F3 113.5(7) . . ?
F1 B1 F3 108.5(6) . . ?
F2 B1 F3 108.4(7) . . ?
F6 B2 F7 127.5(16) . . ?
F6 B2 F5 62.8(16) . . ?
F7 B2 F5 105(3) . . ?
F6 B2 F8 110.0(17) . . ?
F7 B2 F8 122.5(16) . . ?
F5 B2 F8 100(2) . . ?
C4 C1 C14 119.8(4) . . ?
C4 C1 C5 127.0(4) . . ?
C14 C1 C5 113.2(4) . . ?
C3 C2 C11 108.7(3) . . ?
C3 C2 C21 102.4(3) . . ?
C11 C2 C21 120.8(4) . . ?
C2 C3 C5 109.5(3) . . ?
C2 C3 C23 103.2(3) . . ?
C5 C3 C23 120.4(4) . . ?
C1 C4 C15 119.8(4) . . ?
C1 C4 O6 120.6(4) . . ?
C15 C4 O6 119.6(4) . . ?
C9 C5 C1 106.8(3) . . ?
C9 C5 C3 109.2(3) . . ?
C1 C5 C3 103.8(3) . . ?
O5 C6 C14 120.6(4) . . ?
O5 C6 C7 120.8(4) . . ?
C14 C6 C7 118.5(4) . . ?
C15 C7 C6 120.9(4) . . ?
C15 C7 C12 112.0(4) . . ?
C6 C7 C12 127.1(4) . . ?
C32 C8 C18 103.7(3) . . ?
C32 C8 C13 120.7(3) . . ?
C18 C8 C13 109.4(3) . . ?
C19 C9 C5 113.9(4) . . ?
C22 C10 C12 114.1(4) . . ?
C19 C11 C14 107.3(4) . . ?
C19 C11 C2 109.5(4) . . ?
C14 C11 C2 103.2(3) . . ?
C10 C12 C7 107.3(4) . . ?
C10 C12 C18 109.3(4) . . ?
C7 C12 C18 104.1(3) . . ?
C15 C13 C22 106.7(4) . . ?
C15 C13 C8 103.1(3) . . ?
C22 C13 C8 109.0(3) . . ?
C6 C14 C1 121.1(4) . . ?
C6 C14 C11 126.5(4) . . ?
C1 C14 C11 112.3(4) . . ?
C7 C15 C4 119.9(4) . . ?
C7 C15 C13 113.7(4) . . ?
C4 C15 C13 126.3(4) . . ?
N4 C16 C30 121.2(4) . . ?
N4 C16 C33 119.1(4) . 3 ?
C30 C16 C33 119.6(4) . 3 ?
O7 C17 C23 111.7(4) . . ?
O7 C17 C21 116.7(4) . . ?
C23 C17 C21 93.6(4) . . ?
C8 C18 C28 102.0(4) . . ?
C8 C18 C12 108.4(3) . . ?
C28 C18 C12 121.3(4) . . ?
C9 C19 C11 115.1(4) . . ?
O8 C20 C32 111.7(4) . . ?
O8 C20 C28 117.0(4) . . ?
C32 C20 C28 94.1(4) . . ?
C36 C21 C17 97.1(4) . . ?
C36 C21 C2 111.3(4) . . ?
C17 C21 C2 99.9(3) . . ?
C10 C22 C13 115.3(4) . . ?
C35 C23 C17 98.3(4) . . ?
C35 C23 C3 110.3(4) . . ?
C17 C23 C3 99.4(4) . . ?
C41 C24 N3 124.0(5) . . ?
C38 C26 N4 124.1(5) . . ?
C29 C27 C32 107.7(5) . . ?
C29 C28 C20 97.1(4) . . ?
C29 C28 C18 112.2(4) . . ?
C20 C28 C18 99.1(3) . . ?
C27 C29 C28 108.1(5) . . ?
C16 C30 C34 120.3(5) . . ?
N3 C31 C37 121.3(5) . . ?
N3 C31 C42 120.8(5) . . ?
C37 C31 C42 117.9(5) . . ?
C27 C32 C20 97.1(4) . . ?
C27 C32 C8 110.1(4) . . ?
C20 C32 C8 100.3(4) . . ?
O8 C33 C16 111.5(4) . 3 ?
C38 C34 C30 118.5(5) . . ?
C36 C35 C23 108.0(5) . . ?
C35 C36 C21 107.8(4) . . ?
C39 C37 C31 120.3(5) . . ?
C26 C38 C34 118.7(5) . . ?
C37 C39 C41 119.1(6) . . ?
C24 C41 C39 118.7(6) . . ?
O7 C42 C31 113.2(4) . . ?
C44 C43 C45 119.5(4) . . ?
C44 C43 O3 121.0(4) . . ?
C45 C43 O3 119.5(4) . . ?
C43 C44 C59 120.5(4) . . ?
C43 C44 C53 126.5(4) . . ?
C59 C44 C53 112.9(4) . . ?
C48 C45 C43 120.5(4) . . ?
C48 C45 C54 113.0(4) . . ?
C43 C45 C54 126.5(4) . . ?
C59 C46 O4 120.1(4) . . ?
C59 C46 C48 119.0(4) . . ?
O4 C46 C48 120.6(4) . . ?
C56 C47 C63 102.8(4) . . ?
C56 C47 C50 109.6(4) . . ?
C63 C47 C50 121.1(4) . . ?
C45 C48 C46 120.2(4) . . ?
C45 C48 C61 113.5(4) . . ?
C46 C48 C61 126.3(4) . . ?
C62 C49 C61 114.4(4) . . ?
C57 C50 C59 106.5(4) . . ?
C57 C50 C47 109.1(4) . . ?
C59 C50 C47 103.0(3) . . ?
C64 C51 C54 120.8(4) . . ?
C64 C51 C52 102.8(4) . . ?
C54 C51 C52 108.7(4) . . ?
C51 C52 C65 102.6(4) . . ?
C51 C52 C61 109.8(4) . . ?
C65 C52 C61 122.1(4) . . ?
C68 C53 C44 105.8(4) . . ?
C68 C53 C56 110.5(4) . . ?
C44 C53 C56 103.2(4) . . ?
C62 C54 C45 106.0(4) . . ?
C62 C54 C51 110.7(4) . . ?
C45 C54 C51 102.6(3) . . ?
N1 C55 C67 121.7(5) . . ?
N1 C55 C76 121.0(5) . . ?
C67 C55 C76 117.4(5) . . ?
C53 C56 C47 108.7(4) . . ?
C53 C56 C66 120.3(4) . . ?
C47 C56 C66 103.1(4) . . ?
C68 C57 C50 115.3(5) . . ?
C73 C58 C63 108.3(5) . . ?
C46 C59 C44 120.3(4) . . ?
C46 C59 C50 126.5(4) . . ?
C44 C59 C50 113.2(4) . . ?
O2 C60 C66 112.9(4) . . ?
O2 C60 C63 117.0(4) . . ?
C66 C60 C63 94.5(4) . . ?
C49 C61 C48 106.4(4) . . ?
C49 C61 C52 109.1(4) . . ?
C48 C61 C52 102.6(3) . . ?
C49 C62 C54 115.3(4) . . ?
C58 C63 C60 96.9(4) . . ?
C58 C63 C47 110.3(4) . . ?
C60 C63 C47 98.9(4) . . ?
C70 C64 C74 98.4(4) . . ?
C70 C64 C51 109.8(4) . . ?
C74 C64 C51 100.6(4) . . ?
C71 C65 C74 97.4(4) . . ?
C71 C65 C52 110.3(4) . . ?
C74 C65 C52 99.5(4) . . ?
C73 C66 C60 97.8(4) . . ?
C73 C66 C56 110.6(4) . . ?
C60 C66 C56 99.4(4) . . ?
C69 C67 C55 119.8(5) . . ?
C57 C68 C53 114.6(5) . . ?
C67 C69 C75 118.8(5) . . ?
C71 C70 C64 107.7(5) . . ?
C70 C71 C65 107.4(4) . . ?
N1 C72 C75 123.5(5) . . ?
C58 C73 C66 108.3(5) . . ?
O1 C74 C64 114.0(5) . . ?
O1 C74 C65 115.3(5) . . ?
C64 C74 C65 94.2(4) . . ?
C72 C75 C69 118.6(5) . . ?
O2 C76 C55 112.6(4) . . ?
N2 C77 C78 123.4(6) . . ?
C79 C78 C77 120.3(7) . . ?
C78 C79 C83 117.5(6) . . ?
N2 C81 C83 120.0(6) . . ?
N2 C81 C84 119.1(6) . 3_665 ?
C83 C81 C84 120.9(7) . 3_665 ?
C81 C83 C79 120.6(6) . . ?
O1 C84 C81 117.0(6) . 3_665 ?
N7 C86 C85 179.5(13) . . ?
N6 C88 C87 177.1(8) . . ?
N5 C90 C89 177.6(8) . . ?
C55 N1 C72 117.7(5) . . ?
C55 N1 Ag2 123.8(3) . . ?
C72 N1 Ag2 118.3(3) . . ?
C77 N2 C81 118.2(5) . . ?
C77 N2 Ag2 119.4(4) . . ?
C81 N2 Ag2 122.4(4) . . ?
C31 N3 C24 116.6(4) . . ?
C31 N3 Ag1 124.8(3) . . ?
C24 N3 Ag1 118.6(3) . . ?
C16 N4 C26 117.1(4) . . ?
C16 N4 Ag1 123.6(3) . . ?
C26 N4 Ag1 118.7(3) . . ?
C84 O1 C74 116.1(5) . . ?
C76 O2 C60 111.6(4) . . ?
C43 O3 C80 112.3(4) . . ?
C46 O4 C82 115.7(4) . . ?
C6 O5 C40 114.3(4) . . ?
C4 O6 C25 114.5(3) . . ?
C42 O7 C17 112.5(4) . . ?
C33 O8 C20 112.4(3) . . ?
Cl2 C91 Cl1 117.2(13) . . ?

loop_
_geom_bond_atom_site_label_1
_geom_bond_atom_site_label_2
_geom_bond_distance
_geom_bond_site_symmetry_2
_geom_bond_publ_flag
Ag1 N4 2.202(4) . ?
Ag1 N3 2.211(4) . ?
Ag2 N2 2.189(4) . ?
Ag2 N1 2.195(4) . ?
B1 F4 1.312(8) . ?
B1 F1 1.355(9) . ?
B1 F2 1.364(10) . ?
B1 F3 1.378(9) . ?
B2 F6 1.101(16) . ?
B2 F7 1.141(16) . ?
B2 F5 1.27(2) . ?
B2 F8 1.288(14) . ?
C1 C4 1.390(6) . ?
C1 C14 1.391(6) . ?
C1 C5 1.519(6) . ?
C2 C3 1.549(6) . ?
C2 C11 1.561(6) . ?
C2 C21 1.563(6) . ?
C3 C5 1.555(6) . ?
C3 C23 1.568(6) . ?
C4 C15 1.394(6) . ?
C4 O6 1.396(5) . ?
C5 C9 1.512(6) . ?
C6 O5 1.382(5) . ?
C6 C14 1.389(6) . ?
C6 C7 1.399(6) . ?
C7 C15 1.387(6) . ?
C7 C12 1.535(6) . ?
C8 C32 1.551(6) . ?
C8 C18 1.553(6) . ?
C8 C13 1.562(6) . ?
C9 C19 1.319(6) . ?
C10 C22 1.309(7) . ?
C10 C12 1.494(6) . ?
C11 C19 1.502(6) . ?
C11 C14 1.526(6) . ?
C12 C18 1.565(6) . ?
C13 C15 1.508(6) . ?
C13 C22 1.513(6) . ?
C16 N4 1.345(6) . ?
C16 C30 1.366(6) . ?
C16 C33 1.484(6) 3 ?
C17 O7 1.421(6) . ?
C17 C23 1.534(6) . ?
C17 C21 1.543(7) . ?
C18 C28 1.562(6) . ?
C20 O8 1.428(5) . ?
C20 C32 1.522(6) . ?
C20 C28 1.547(7) . ?
C21 C36 1.508(7) . ?
C23 C35 1.496(7) . ?
C24 C41 1.344(7) . ?
C24 N3 1.351(6) . ?
C25 O6 1.422(5) . ?
C26 C38 1.349(7) . ?
C26 N4 1.349(6) . ?
C27 C29 1.320(7) . ?
C27 C32 1.514(7) . ?
C28 C29 1.499(7) . ?
C30 C34 1.380(7) . ?
C31 N3 1.344(6) . ?
C31 C37 1.373(7) . ?
C31 C42 1.496(7) . ?
C33 O8 1.402(5) . ?
C33 C16 1.484(6) 3 ?
C34 C38 1.361(8) . ?
C35 C36 1.321(7) . ?
C37 C39 1.353(8) . ?
C39 C41 1.359(8) . ?
C40 O5 1.400(6) . ?
C42 O7 1.385(6) . ?
C43 C44 1.379(6) . ?
C43 C45 1.383(6) . ?
C43 O3 1.406(5) . ?
C44 C59 1.388(6) . ?
C44 C53 1.524(6) . ?
C45 C48 1.382(6) . ?
C45 C54 1.533(6) . ?
C46 C59 1.383(6) . ?
C46 O4 1.388(5) . ?
C46 C48 1.399(6) . ?
C47 C56 1.558(6) . ?
C47 C63 1.567(6) . ?
C47 C50 1.571(6) . ?
C48 C61 1.530(6) . ?
C49 C62 1.323(7) . ?
C49 C61 1.512(6) . ?
C50 C57 1.494(7) . ?
C50 C59 1.527(6) . ?
C51 C64 1.550(6) . ?
C51 C54 1.557(7) . ?
C51 C52 1.557(6) . ?
C52 C65 1.565(6) . ?
C52 C61 1.568(6) . ?
C53 C68 1.517(7) . ?
C53 C56 1.557(6) . ?
C54 C62 1.502(6) . ?
C55 N1 1.339(6) . ?
C55 C67 1.379(7) . ?
C55 C76 1.494(7) . ?
C56 C66 1.565(6) . ?
C57 C68 1.312(7) . ?
C58 C73 1.307(8) . ?
C58 C63 1.529(7) . ?
C60 O2 1.414(6) . ?
C60 C66 1.530(7) . ?
C60 C63 1.545(7) . ?
C64 C70 1.507(7) . ?
C64 C74 1.512(8) . ?
C65 C71 1.508(7) . ?
C65 C74 1.545(7) . ?
C66 C73 1.508(7) . ?
C67 C69 1.372(7) . ?
C69 C75 1.375(8) . ?
C70 C71 1.331(7) . ?
C72 N1 1.343(7) . ?
C72 C75 1.363(7) . ?
C74 O1 1.421(6) . ?
C76 O2 1.408(6) . ?
C77 N2 1.313(7) . ?
C77 C78 1.351(8) . ?
C78 C79 1.332(9) . ?
C79 C83 1.381(9) . ?
C80 O3 1.418(6) . ?
C81 N2 1.347(7) . ?
C81 C83 1.369(8) . ?
C81 C84 1.479(9) 3_665 ?
C82 O4 1.398(7) . ?
C84 O1 1.299(8) . ?
C84 C81 1.479(9) 3_665 ?
C85 C86 1.425(12) . ?
C86 N7 1.109(11) . ?
C87 C88 1.453(10) . ?
C88 N6 1.111(8) . ?
C89 C90 1.440(9) . ?
C90 N5 1.104(8) . ?
Cl1 C91 1.713(19) . ?
Cl2 C91 1.531(18) . ?
